data_9015392
loop_
_publ_author_name
'Dera, P.'
'Lazarz, J. D.'
'Prakapenka, V. B.'
'Barkley, M.'
'Downs, R. T.'

_publ_section_title
;
 New insights into the high-pressure polymorphism of SiO2 cristobalite
 Note: P = 7.4 GPa
;
_journal_name_full 'Physics and Chemistry of Minerals'
_journal_page_first Online
_journal_page_last first
_journal_volume 38
_journal_year 2011
_chemical_compound_source 'Ellora Caves, India'
_chemical_formula_sum 'O2 Si'
_chemical_name_mineral 'Cristobalite II'
_space_group_IT_number 14
_symmetry_space_group_name_Hall '-P 2ybc'
_symmetry_space_group_name_H-M 'P 1 21/c 1'
_cell_angle_alpha 90
_cell_angle_beta 119.7
_cell_angle_gamma 90
_cell_length_a 7.894
_cell_length_b 4.456
_cell_length_c 8.582
_cell_formula_units_Z 8
_cell_volume 262.220
_database_code_amcsd 0018350
_exptl_crystal_density_diffrn 3.044
_cod_original_formula_sum 'Si O2'
_cod_database_code 9015392

loop_
_space_group_symop_operation_xyz
x,y,z
x,1/2-y,1/2+z
-x,1/2+y,1/2-z
-x,-y,-z

loop_
_atom_site_label
_atom_site_fract_x
_atom_site_fract_y
_atom_site_fract_z
_atom_site_U_iso_or_equiv
Si1 0.62740 0.27670 0.84920 0.00800
Si2 0.87570 0.98750 0.72600 0.01100
O1 0.81070 0.10820 0.86800 0.00800
O2 0.68890 0.44900 0.03330 0.01700
O3 0.45340 0.03380 0.80430 0.01600
O4 0.06890 0.13820 0.75040 0.01400

loop_
_cod_related_entry_id
_cod_related_entry_database
_cod_related_entry_code
1 AMCSD 0018350
